data_1537387
loop_
_publ_author_name
'Hariharan, A.V.'
'Powell, D.R.'
'Jacobson, R.A.'
'Franzen, H.F.'

_publ_section_title
;
 The Crystal Structure of Lu3 S4: A New Population wave Structure
;
_journal_name_full 'Journal of Solid State Chemistry'
_journal_page_first 148
_journal_page_last 150
_journal_volume 36
_journal_year 1981
_chemical_formula_sum 'Lu2.25 S3'
_chemical_name_systematic '(Lu3 S4).75'
_space_group_IT_number 70
_symmetry_space_group_name_Hall 'F 2 2 -1d'
_symmetry_space_group_name_H-M 'F d d d :1'
_cell_angle_alpha 90
_cell_angle_beta 90
_cell_angle_gamma 90
_cell_formula_units_Z 16
_cell_length_a 10.747
_cell_length_b 22.813
_cell_length_c 7.602
_cell_volume 1863.792
_citation_journal_id_ASTM JSSCBI
_cod_data_source_file Hariharan_JSSCBI_1981_1324.cif
_cod_data_source_block Lu2.25S3
_cod_original_sg_symbol_Hall '-F 2uv 2vw (x+1/8,y+1/8,z+1/8)'
_cod_database_code 1537387

loop_
_symmetry_equiv_pos_as_xyz
x,y,z
-x+1/2,-y+1/2,z
x,-y+1/2,-z+1/2
-x+1/2,y,-z+1/2
-x+1/4,-y+1/4,-z+1/4
x-1/4,y-1/4,-z+1/4
-x+1/4,y-1/4,z-1/4
x-1/4,-y+1/4,z-1/4
x,y+1/2,z+1/2
-x+1/2,-y+1,z+1/2
x,-y+1,-z+1
-x+1/2,y+1/2,-z+1
-x+1/4,-y+3/4,-z+3/4
x-1/4,y+1/4,-z+3/4
-x+1/4,y+1/4,z+1/4
x-1/4,-y+3/4,z+1/4
x+1/2,y,z+1/2
-x+1,-y+1/2,z+1/2
x+1/2,-y+1/2,-z+1
-x+1,y,-z+1
-x+3/4,-y+1/4,-z+3/4
x+1/4,y-1/4,-z+3/4
-x+3/4,y-1/4,z+1/4
x+1/4,-y+1/4,z+1/4
x+1/2,y+1/2,z
-x+1,-y+1,z
x+1/2,-y+1,-z+1/2
-x+1,y+1/2,-z+1/2
-x+3/4,-y+3/4,-z+1/4
x+1/4,y+1/4,-z+1/4
-x+3/4,y+1/4,z-1/4
x+1/4,-y+3/4,z-1/4

loop_
_atom_site_label
_atom_site_type_symbol
_atom_site_fract_x
_atom_site_fract_y
_atom_site_fract_z
_atom_site_occupancy
_atom_site_U_iso_or_equiv
Lu1 Lu+2 0 0 0 0.54 0.0
Lu2 Lu+2 0 0 0.5 0.84 0.0
Lu4 Lu+2 0 0.1661 0 0.75 0.0
S2 S-2 0.25 0.16667 0 1 0.0
S1 S-2 0.25 0 0 1 0.0
Lu3 Lu+2 0 0.3327 0 0.83 0.0
